data_4003132
loop_
_publ_author_name
'Wu, Hongzhuo'
'Wang, Yang'
'Qiao, Xiaolan'
'Wang, Deliang'
'Yang, Xiaodi'
'Li, Hongxiang'

_publ_section_title
;
 Pyrrolo[3,2-b]pyrrole-Based Quinoidal Compounds For High Performance
 n-Channel Organic Field-Effect Transistor
;
_journal_issue 20
_journal_name_full 'Chemistry of Materials'
_journal_page_first 6992
_journal_paper_doi 10.1021/acs.chemmater.8b01791
_journal_volume 30
_journal_year 2018
_chemical_formula_sum 'C36 H38 F2 N6'
_chemical_formula_weight 592.72
_space_group_crystal_system monoclinic
_space_group_IT_number 14
_space_group_name_Hall '-P 2yn'
_space_group_name_H-M_alt 'P 1 21/n 1'
_atom_sites_solution_hydrogens geom
_audit_creation_method SHELXL-2017/1
_cell_angle_alpha 90
_cell_angle_beta 106.901(2)
_cell_angle_gamma 90
_cell_formula_units_Z 4
_cell_length_a 15.4387(6)
_cell_length_b 12.7404(4)
_cell_length_c 20.8005(8)
_cell_measurement_reflns_used 7052
_cell_measurement_temperature 173(2)
_cell_measurement_theta_max 65.09
_cell_measurement_theta_min 4.12
_cell_volume 3914.6(3)
_computing_structure_refinement 'SHELXL-2017/1 (Sheldrick, 2017)'
_computing_structure_solution 'SHELXT 2014/5 (Sheldrick, 2014)'
_diffrn_ambient_temperature 173(2)
_diffrn_measured_fraction_theta_full 0.973
_diffrn_measured_fraction_theta_max 0.973
_diffrn_measurement_device_type 'BRUKER D8 VENTURE PHOTON100'
_diffrn_radiation_type CuK\a
_diffrn_radiation_wavelength 1.54178
_diffrn_reflns_av_R_equivalents 0.0865
_diffrn_reflns_av_unetI/netI 0.0729
_diffrn_reflns_Laue_measured_fraction_full 0.973
_diffrn_reflns_Laue_measured_fraction_max 0.973
_diffrn_reflns_limit_h_max 17
_diffrn_reflns_limit_h_min -17
_diffrn_reflns_limit_k_max 14
_diffrn_reflns_limit_k_min -14
_diffrn_reflns_limit_l_max 24
_diffrn_reflns_limit_l_min -22
_diffrn_reflns_number 26489
_diffrn_reflns_point_group_measured_fraction_full 0.973
_diffrn_reflns_point_group_measured_fraction_max 0.973
_diffrn_reflns_theta_full 65.088
_diffrn_reflns_theta_max 65.088
_diffrn_reflns_theta_min 4.120
_exptl_absorpt_coefficient_mu 0.541
_exptl_crystal_density_diffrn 1.006
_exptl_crystal_description block
_exptl_crystal_F_000 1256
_refine_diff_density_max 0.500
_refine_diff_density_min -0.688
_refine_diff_density_rms 0.074
_refine_ls_extinction_method none
_refine_ls_goodness_of_fit_ref 1.038
_refine_ls_hydrogen_treatment constr
_refine_ls_matrix_type full
_refine_ls_number_parameters 459
_refine_ls_number_reflns 6498
_refine_ls_number_restraints 380
_refine_ls_restrained_S_all 1.091
_refine_ls_R_factor_all 0.1661
_refine_ls_R_factor_gt 0.1087
_refine_ls_shift/su_max 0.002
_refine_ls_shift/su_mean 0.000
_refine_ls_structure_factor_coef Fsqd
_refine_ls_weighting_details 'w=1/[\s^2^(Fo^2^)+(0.1000P)^2^+8.0000P] where P=(Fo^2^+2Fc^2^)/3'
_refine_ls_weighting_scheme calc
_refine_ls_wR_factor_gt 0.2668
_refine_ls_wR_factor_ref 0.3031
_reflns_Friedel_coverage 0.000
_reflns_number_gt 3444
_reflns_number_total 6498
_reflns_threshold_expression 'I > 2\s(I)'
_cod_data_source_file cm8b01791_si_002.cif
_cod_data_source_block e_sq
_cod_original_cell_volume 3914.6(2)
_cod_original_sg_symbol_H-M 'P 21/n'
_cod_database_code 4003132
_shelx_shelxl_version_number 2017/1
_shelx_space_group_comment
;
The symmetry employed for this shelxl refinement is uniquely defined
by the following loop, which should always be used as a source of
symmetry information in preference to the above space-group names.
They are only intended as comments.
;

loop_
_space_group_symop_operation_xyz
'x, y, z'
'-x+1/2, y+1/2, -z+1/2'
'-x, -y, -z'
'x-1/2, -y-1/2, z-1/2'

loop_
_atom_site_label
_atom_site_type_symbol
_atom_site_fract_x
_atom_site_fract_y
_atom_site_fract_z
_atom_site_U_iso_or_equiv
_atom_site_adp_type
_atom_site_occupancy
_atom_site_site_symmetry_order
_atom_site_calc_flag
_atom_site_refinement_flags_posn
_atom_site_refinement_flags_adp
_atom_site_refinement_flags_occupancy
_atom_site_disorder_assembly
_atom_site_disorder_group
F1 F 0.5703(2) 0.71262(18) 0.69150(12) 0.0724(10) Uani 1 1 d . . . . .
N1 N 0.3102(4) -0.0410(3) 0.4109(2) 0.0891(18) Uani 1 1 d . . . . .
C1 C 0.2591(3) 0.2229(3) 0.3652(2) 0.0580(14) Uani 1 1 d . . . . .
F2 F 0.1714(2) 0.29393(19) 0.26089(13) 0.0860(11) Uani 1 1 d . . . . .
N2 N 0.1368(4) 0.0658(3) 0.2247(2) 0.0821(16) Uani 1 1 d . . . . .
C2 C 0.2244(4) 0.3130(3) 0.3252(2) 0.0632(15) Uani 1 1 d . . . . .
N3 N 0.4275(4) 1.0491(3) 0.5440(2) 0.0855(16) Uani 1 1 d . . . . .
C3 C 0.2405(4) 0.4129(3) 0.3447(2) 0.0637(15) Uani 1 1 d . . . . .
H3 H 0.215175 0.469277 0.315384 0.076 Uiso 1 1 calc R U . . .
N4 N 0.5955(4) 0.9391(3) 0.7312(2) 0.0890(17) Uani 1 1 d . . . . .
C4 C 0.2968(3) 0.4316(3) 0.4108(2) 0.0549(13) Uani 1 1 d . . . . .
N5 N 0.3306(3) 0.6269(2) 0.44513(17) 0.0576(12) Uani 1 1 d . . . . .
C5 C 0.3356(3) 0.3432(3) 0.4522(2) 0.0541(13) Uani 1 1 d . . . . .
N6 N 0.3925(3) 0.3798(2) 0.51453(17) 0.0539(11) Uani 1 1 d . . . . .
C6 C 0.3173(3) 0.2422(3) 0.4318(2) 0.0548(13) Uani 1 1 d . . . . .
H6 H 0.342516 0.185542 0.460970 0.066 Uiso 1 1 calc R U . . .
C7 C 0.3315(3) 0.5195(3) 0.4479(2) 0.0545(13) Uani 1 1 d . . . . .
C8 C 0.3908(3) 0.4857(3) 0.5116(2) 0.0523(13) Uani 1 1 d . . . . .
C9 C 0.4274(3) 0.5743(3) 0.5489(2) 0.0518(12) Uani 1 1 d . . . . .
C10 C 0.3895(3) 0.6631(3) 0.5070(2) 0.0518(13) Uani 1 1 d . . . . .
C11 C 0.4099(3) 0.7637(3) 0.5264(2) 0.0522(13) Uani 1 1 d . . . . .
H11 H 0.383748 0.820012 0.497239 0.063 Uiso 1 1 calc R U . . .
C12 C 0.4712(3) 0.7840(3) 0.5910(2) 0.0533(13) Uani 1 1 d . . . . .
C13 C 0.5092(3) 0.6932(3) 0.6308(2) 0.0567(13) Uani 1 1 d . . . . .
C14 C 0.4901(3) 0.5934(3) 0.6122(2) 0.0572(14) Uani 1 1 d . . . . .
H14 H 0.517931 0.537077 0.640751 0.069 Uiso 1 1 calc R U . . .
C15 C 0.4928(3) 0.8863(3) 0.6144(2) 0.0584(14) Uani 1 1 d . . . . .
C16 C 0.4563(4) 0.9750(3) 0.5742(2) 0.0635(15) Uani 1 1 d . . . . .
C17 C 0.5503(4) 0.9126(3) 0.6800(2) 0.0673(16) Uani 1 1 d . . . . .
C18 C 0.2389(4) 0.1210(3) 0.3408(2) 0.0609(15) Uani 1 1 d . . . . .
C19 C 0.1827(4) 0.0934(3) 0.2761(3) 0.0676(16) Uani 1 1 d . . . . .
C20 C 0.2795(4) 0.0317(3) 0.3808(2) 0.0703(17) Uani 1 1 d . . . . .
C21 C 0.2695(4) 0.6910(3) 0.3934(2) 0.0637(14) Uani 1 1 d . U . . .
H21A H 0.244351 0.646850 0.353140 0.076 Uiso 1 1 calc R U . . .
H21B H 0.305125 0.747783 0.380640 0.076 Uiso 1 1 calc R U . . .
C22 C 0.1921(4) 0.7399(4) 0.4129(3) 0.0816(15) Uani 1 1 d . U . . .
H22 H 0.218514 0.796824 0.445915 0.098 Uiso 1 1 calc R U . . .
C23 C 0.1436(5) 0.6660(6) 0.4471(4) 0.111(2) Uani 1 1 d . U . . .
H23A H 0.189790 0.630903 0.484051 0.134 Uiso 1 1 calc R U . . .
H23B H 0.105525 0.708806 0.468045 0.134 Uiso 1 1 calc R U . . .
C24 C 0.0879(8) 0.5871(8) 0.4081(5) 0.167(4) Uani 1 1 d . U . . .
H24A H 0.060842 0.545149 0.436709 0.250 Uiso 1 1 calc R U . . .
H24B H 0.039860 0.619890 0.372169 0.250 Uiso 1 1 calc R U . . .
H24C H 0.124531 0.541612 0.388252 0.250 Uiso 1 1 calc R U . . .
C25 C 0.1283(5) 0.7936(4) 0.3508(3) 0.096(2) Uani 1 1 d . U . . .
H25A H 0.165599 0.832312 0.327261 0.115 Uiso 1 1 calc R U . . .
H25B H 0.095112 0.738276 0.319884 0.115 Uiso 1 1 calc R U . . .
C26 C 0.0618(6) 0.8665(6) 0.3637(4) 0.136(3) Uani 1 1 d D U . . .
H26A H 0.069581 0.862031 0.412607 0.163 Uiso 0.261(8) 1 calc R U P A 1
H26B H 0.001829 0.835591 0.341318 0.163 Uiso 0.261(8) 1 calc R U P A 1
H26C H 0.095394 0.928870 0.386466 0.163 Uiso 0.739(8) 1 calc R U P A 2
H26D H 0.035040 0.832339 0.396224 0.163 Uiso 0.739(8) 1 calc R U P A 2
C27 C 0.053(3) 0.9829(15) 0.3468(18) 0.164(5) Uani 0.261(8) 1 d D U P A 1
H27A H 0.038112 1.010803 0.386807 0.197 Uiso 0.261(8) 1 calc R U P A 1
H27B H 0.117208 1.001940 0.354192 0.197 Uiso 0.261(8) 1 calc R U P A 1
C28 C 0.007(3) 1.063(3) 0.2949(17) 0.164(5) Uani 0.261(8) 1 d D U P A 1
H28A H 0.027952 1.133433 0.311358 0.246 Uiso 0.261(8) 1 calc R U P A 1
H28B H 0.022402 1.049401 0.253111 0.246 Uiso 0.261(8) 1 calc R U P A 1
H28C H -0.058536 1.058470 0.286485 0.246 Uiso 0.261(8) 1 calc R U P A 1
C27A C -0.0155(9) 0.9055(11) 0.3057(7) 0.174(4) Uani 0.739(8) 1 d D U P A 2
H27C H 0.010254 0.935921 0.271435 0.208 Uiso 0.739(8) 1 calc R U P A 2
H27D H -0.046593 0.962867 0.322279 0.208 Uiso 0.739(8) 1 calc R U P A 2
C28A C -0.0876(10) 0.8219(10) 0.2707(7) 0.174(4) Uani 0.739(8) 1 d D U P A 2
H28D H -0.134407 0.854982 0.234093 0.260 Uiso 0.739(8) 1 calc R U P A 2
H28E H -0.058392 0.765548 0.252593 0.260 Uiso 0.739(8) 1 calc R U P A 2
H28F H -0.115404 0.792572 0.303584 0.260 Uiso 0.739(8) 1 calc R U P A 2
C29 C 0.4393(4) 0.3158(3) 0.5728(2) 0.0635(14) Uani 1 1 d D U . . .
H29A H 0.501193 0.344092 0.591887 0.076 Uiso 0.492(6) 1 calc R U P B 1
H29B H 0.445272 0.243542 0.557106 0.076 Uiso 0.492(6) 1 calc R U P B 1
H29C H 0.487960 0.358781 0.602765 0.076 Uiso 0.508(6) 1 calc R U P B 2
H29D H 0.468581 0.256053 0.556919 0.076 Uiso 0.508(6) 1 calc R U P B 2
C30A C 0.3950(7) 0.3099(11) 0.6280(4) 0.100(2) Uani 0.492(6) 1 d D U P B 1
H30A H 0.403007 0.380966 0.649412 0.120 Uiso 0.492(6) 1 calc R U P B 1
C31A C 0.2947(7) 0.2912(10) 0.6049(8) 0.120(3) Uani 0.492(6) 1 d D U P B 1
H31A H 0.280065 0.248522 0.563347 0.144 Uiso 0.492(6) 1 calc R U P B 1
H31B H 0.277533 0.249933 0.639596 0.144 Uiso 0.492(6) 1 calc R U P B 1
C32A C 0.2388(10) 0.3895(11) 0.5912(4) 0.135(3) Uani 0.492(6) 1 d D U P B 1
H32A H 0.186691 0.384784 0.550214 0.162 Uiso 0.492(6) 1 calc R U P B 1
H32B H 0.274986 0.453201 0.589906 0.162 Uiso 0.492(6) 1 calc R U P B 1
C33A C 0.212180 0.379973 0.654816 0.152 Uani 0.4916 1 d D U P B 1
H33A H 0.151622 0.347679 0.646698 0.182 Uiso 0.492(6) 1 calc R U P B 1
H33B H 0.257143 0.339263 0.689497 0.182 Uiso 0.492(6) 1 calc R U P B 1
C34A C 0.212(3) 0.4936(7) 0.6736(17) 0.312(15) Uani 0.492(6) 1 d D U P B 1
H34A H 0.195107 0.500017 0.715418 0.468 Uiso 0.492(6) 1 calc R U P B 1
H34B H 0.272281 0.523375 0.680005 0.468 Uiso 0.492(6) 1 calc R U P B 1
H34C H 0.167849 0.531704 0.637648 0.468 Uiso 0.492(6) 1 calc R U P B 1
C35A C 0.4462(10) 0.2357(14) 0.6816(8) 0.102(3) Uani 0.492(6) 1 d D U P B 1
H35A H 0.487601 0.195717 0.662225 0.123 Uiso 0.492(6) 1 calc R U P B 1
H35B H 0.484988 0.279466 0.718097 0.123 Uiso 0.492(6) 1 calc R U P B 1
C36A C 0.4009(11) 0.1569(11) 0.7146(7) 0.111(5) Uani 0.492(6) 1 d D U P B 1
H36A H 0.446911 0.116820 0.747981 0.166 Uiso 0.492(6) 1 calc R U P B 1
H36B H 0.361695 0.193448 0.736941 0.166 Uiso 0.492(6) 1 calc R U P B 1
H36C H 0.364331 0.108986 0.680594 0.166 Uiso 0.492(6) 1 calc R U P B 1
C30B C 0.3803(9) 0.2720(11) 0.6145(6) 0.094(2) Uani 0.508(6) 1 d D U P B 2
H30B H 0.339695 0.215564 0.588782 0.113 Uiso 0.508(6) 1 calc R U P B 2
C31B C 0.4493(13) 0.2242(15) 0.6798(8) 0.104(3) Uani 0.508(6) 1 d D U P B 2
H31C H 0.437997 0.147697 0.679927 0.125 Uiso 0.508(6) 1 calc R U P B 2
H31D H 0.511163 0.233583 0.675744 0.125 Uiso 0.508(6) 1 calc R U P B 2
C32B C 0.4483(13) 0.2668(14) 0.7463(7) 0.136(4) Uani 0.508(6) 1 d D U P B 2
H32C H 0.387028 0.290589 0.745842 0.163 Uiso 0.508(6) 1 calc R U P B 2
H32D H 0.491804 0.325192 0.761004 0.163 Uiso 0.508(6) 1 calc R U P B 2
C33B C 0.4781(15) 0.1673(15) 0.7911(9) 0.166(5) Uani 0.508(6) 1 d D U P B 2
H33C H 0.425941 0.124844 0.794613 0.199 Uiso 0.508(6) 1 calc R U P B 2
H33D H 0.520801 0.122753 0.775833 0.199 Uiso 0.508(6) 1 calc R U P B 2
C34B C 0.524(2) 0.226(2) 0.8564(12) 0.258(12) Uani 0.508(6) 1 d D U P B 2
H34D H 0.548913 0.175475 0.892573 0.387 Uiso 0.508(6) 1 calc R U P B 2
H34E H 0.573777 0.269320 0.849943 0.387 Uiso 0.508(6) 1 calc R U P B 2
H34F H 0.480181 0.271383 0.868472 0.387 Uiso 0.508(6) 1 calc R U P B 2
C35B C 0.3243(11) 0.3592(12) 0.6319(8) 0.112(3) Uani 0.508(6) 1 d D U P B 2
H35C H 0.298507 0.399847 0.590121 0.135 Uiso 0.508(6) 1 calc R U P B 2
H35D H 0.272710 0.325139 0.642796 0.135 Uiso 0.508(6) 1 calc R U P B 2
C36B C 0.3599(19) 0.4321(19) 0.6826(13) 0.233(12) Uani 0.508(6) 1 d D U P B 2
H36D H 0.312356 0.481319 0.685388 0.349 Uiso 0.508(6) 1 calc R U P B 2
H36E H 0.383251 0.395507 0.725623 0.349 Uiso 0.508(6) 1 calc R U P B 2
H36F H 0.409264 0.470839 0.672508 0.349 Uiso 0.508(6) 1 calc R U P B 2

loop_
_atom_site_aniso_label
_atom_site_aniso_U_11
_atom_site_aniso_U_22
_atom_site_aniso_U_33
_atom_site_aniso_U_23
_atom_site_aniso_U_13
_atom_site_aniso_U_12
F1 0.098(2) 0.0372(13) 0.0491(15) -0.0029(11) -0.0306(14) -0.0056(13)
N1 0.130(4) 0.033(2) 0.069(3) 0.003(2) -0.027(3) -0.003(2)
C1 0.075(3) 0.033(2) 0.048(3) -0.0009(18) -0.010(2) -0.003(2)
F2 0.127(3) 0.0360(13) 0.0534(16) -0.0037(11) -0.0387(16) -0.0024(15)
N2 0.114(4) 0.039(2) 0.063(3) -0.0113(19) -0.023(3) -0.001(2)
C2 0.084(4) 0.035(2) 0.045(3) -0.0009(19) -0.022(2) -0.003(2)
N3 0.127(4) 0.035(2) 0.065(3) -0.0018(19) -0.020(3) 0.007(2)
C3 0.084(4) 0.031(2) 0.050(3) 0.0030(19) -0.021(2) 0.000(2)
N4 0.127(4) 0.042(2) 0.062(3) -0.008(2) -0.029(3) -0.011(2)
C4 0.072(3) 0.029(2) 0.047(3) 0.0004(17) -0.010(2) -0.001(2)
N5 0.084(3) 0.0254(16) 0.041(2) 0.0017(14) -0.0170(19) -0.0011(17)
C5 0.071(3) 0.031(2) 0.041(2) -0.0007(17) -0.013(2) 0.002(2)
N6 0.075(3) 0.0249(16) 0.041(2) 0.0028(14) -0.0160(18) -0.0011(16)
C6 0.073(3) 0.028(2) 0.046(2) 0.0026(17) -0.010(2) -0.004(2)
C7 0.072(3) 0.028(2) 0.046(2) 0.0032(17) -0.012(2) 0.001(2)
C8 0.072(3) 0.0281(19) 0.041(2) 0.0027(17) -0.009(2) -0.001(2)
C9 0.066(3) 0.029(2) 0.044(2) -0.0007(17) -0.010(2) -0.0003(19)
C10 0.069(3) 0.0300(19) 0.038(2) 0.0015(16) -0.013(2) 0.0018(19)
C11 0.071(3) 0.030(2) 0.039(2) 0.0006(17) -0.009(2) 0.002(2)
C12 0.068(3) 0.033(2) 0.046(2) -0.0047(18) -0.005(2) -0.001(2)
C13 0.068(3) 0.039(2) 0.043(2) 0.0025(19) -0.016(2) -0.002(2)
C14 0.073(3) 0.032(2) 0.047(3) 0.0021(18) -0.015(2) -0.002(2)
C15 0.075(3) 0.030(2) 0.051(3) -0.0026(18) -0.011(2) -0.002(2)
C16 0.087(4) 0.030(2) 0.053(3) -0.007(2) -0.011(3) -0.003(2)
C17 0.092(4) 0.029(2) 0.056(3) -0.001(2) -0.017(3) -0.008(2)
C18 0.084(4) 0.031(2) 0.047(3) 0.0006(18) -0.015(2) -0.004(2)
C19 0.092(4) 0.027(2) 0.060(3) 0.000(2) -0.015(3) 0.002(2)
C20 0.095(4) 0.034(2) 0.057(3) -0.005(2) -0.017(3) -0.009(2)
C21 0.093(3) 0.029(2) 0.044(2) 0.0025(18) -0.020(2) 0.006(2)
C22 0.105(4) 0.055(3) 0.060(3) -0.002(2) -0.014(2) 0.016(2)
C23 0.104(5) 0.093(4) 0.125(5) 0.016(3) 0.014(4) 0.014(3)
C24 0.184(10) 0.132(8) 0.162(9) -0.021(6) 0.016(7) -0.015(6)
C25 0.114(4) 0.061(3) 0.077(3) -0.008(3) -0.028(3) 0.018(3)
C26 0.137(5) 0.106(5) 0.135(5) -0.004(4) -0.005(4) 0.047(4)
C27 0.167(9) 0.122(6) 0.167(8) 0.009(7) -0.007(8) 0.047(7)
C28 0.167(9) 0.122(6) 0.167(8) 0.009(7) -0.007(8) 0.047(7)
C27A 0.170(7) 0.152(7) 0.160(7) 0.012(5) -0.014(5) 0.038(5)
C28A 0.170(7) 0.152(7) 0.160(7) 0.012(5) -0.014(5) 0.038(5)
C29 0.086(3) 0.033(2) 0.049(2) 0.0095(18) -0.015(2) 0.000(2)
C30A 0.113(4) 0.099(4) 0.079(4) 0.024(4) 0.012(3) 0.004(4)
C31A 0.123(5) 0.123(5) 0.106(5) 0.019(4) 0.021(4) -0.003(4)
C32A 0.132(5) 0.135(5) 0.131(5) 0.020(5) 0.027(4) 0.002(5)
C33A 0.151 0.157 0.144 0.012 0.037 -0.002
C34A 0.35(2) 0.240(13) 0.35(2) -0.097(17) 0.102(17) 0.026(17)
C35A 0.122(5) 0.106(5) 0.070(4) 0.025(4) 0.014(4) 0.005(4)
C36A 0.162(13) 0.088(9) 0.071(8) 0.026(7) 0.018(8) 0.002(8)
C30B 0.106(4) 0.090(4) 0.075(4) 0.018(3) 0.010(3) 0.002(4)
C31B 0.121(5) 0.104(5) 0.076(4) 0.024(4) 0.011(4) 0.004(4)
C32B 0.148(6) 0.138(6) 0.113(5) 0.005(5) 0.024(5) 0.004(5)
C33B 0.172(8) 0.170(8) 0.149(7) 0.022(6) 0.036(7) 0.016(7)
C34B 0.26(2) 0.26(2) 0.217(14) -0.009(13) 0.011(14) -0.007(16)
C35B 0.121(4) 0.111(4) 0.102(4) 0.023(4) 0.030(4) 0.008(4)
C36B 0.26(2) 0.211(17) 0.222(17) -0.068(13) 0.066(14) -0.004(14)

loop_
_atom_type_symbol
_atom_type_description
_atom_type_scat_dispersion_real
_atom_type_scat_dispersion_imag
_atom_type_scat_source
C C 0.0181 0.0091 'International Tables Vol C Tables 4.2.6.8 and 6.1.1.4'
H H 0.0000 0.0000 'International Tables Vol C Tables 4.2.6.8 and 6.1.1.4'
N N 0.0311 0.0180 'International Tables Vol C Tables 4.2.6.8 and 6.1.1.4'
F F 0.0727 0.0534 'International Tables Vol C Tables 4.2.6.8 and 6.1.1.4'

loop_
_geom_angle_atom_site_label_1
_geom_angle_atom_site_label_2
_geom_angle_atom_site_label_3
_geom_angle
C18 C1 C2 121.9(4)
C18 C1 C6 121.4(4)
C2 C1 C6 116.7(4)
C3 C2 F2 118.1(4)
C3 C2 C1 125.6(4)
F2 C2 C1 116.3(3)
C2 C3 C4 117.6(4)
C2 C3 H3 121.2
C4 C3 H3 121.2
C7 C4 C3 135.1(4)
C7 C4 C5 106.0(3)
C3 C4 C5 118.8(4)
C7 N5 C10 106.9(3)
C7 N5 C21 125.9(3)
C10 N5 C21 126.4(3)
C6 C5 N6 127.9(4)
C6 C5 C4 122.8(4)
N6 C5 C4 109.3(3)
C8 N6 C5 106.7(3)
C8 N6 C29 126.3(3)
C5 N6 C29 126.9(3)
C5 C6 C1 118.5(4)
C5 C6 H6 120.7
C1 C6 H6 120.7
N5 C7 C4 142.4(4)
N5 C7 C8 109.4(3)
C4 C7 C8 108.2(3)
N6 C8 C9 141.7(4)
N6 C8 C7 109.8(3)
C9 C8 C7 108.5(3)
C8 C9 C14 135.8(4)
C8 C9 C10 105.8(3)
C14 C9 C10 118.4(3)
C11 C10 N5 127.6(4)
C11 C10 C9 123.0(4)
N5 C10 C9 109.4(3)
C10 C11 C12 119.1(4)
C10 C11 H11 120.5
C12 C11 H11 120.5
C15 C12 C11 121.6(4)
C15 C12 C13 122.1(4)
C11 C12 C13 116.3(3)
C14 C13 F1 118.5(4)
C14 C13 C12 125.3(4)
F1 C13 C12 116.2(3)
C13 C14 C9 117.9(4)
C13 C14 H14 121.0
C9 C14 H14 121.0
C12 C15 C16 121.6(4)
C12 C15 C17 124.6(4)
C16 C15 C17 113.8(4)
N3 C16 C15 177.4(5)
N4 C17 C15 176.4(5)
C1 C18 C19 125.9(4)
C1 C18 C20 120.7(4)
C19 C18 C20 113.3(4)
N2 C19 C18 176.5(5)
N1 C20 C18 177.9(5)
N5 C21 C22 115.3(4)
N5 C21 H21A 108.5
C22 C21 H21A 108.5
N5 C21 H21B 108.5
C22 C21 H21B 108.5
H21A C21 H21B 107.5
C21 C22 C23 114.4(5)
C21 C22 C25 108.8(5)
C23 C22 C25 112.9(6)
C21 C22 H22 106.8
C23 C22 H22 106.8
C25 C22 H22 106.8
C24 C23 C22 118.4(8)
C24 C23 H23A 107.7
C22 C23 H23A 107.7
C24 C23 H23B 107.7
C22 C23 H23B 107.7
H23A C23 H23B 107.1
C23 C24 H24A 109.5
C23 C24 H24B 109.5
H24A C24 H24B 109.5
C23 C24 H24C 109.5
H24A C24 H24C 109.5
H24B C24 H24C 109.5
C26 C25 C22 116.1(6)
C26 C25 H25A 108.3
C22 C25 H25A 108.3
C26 C25 H25B 108.3
C22 C25 H25B 108.3
H25A C25 H25B 107.4
C25 C26 C27A 119.5(9)
C25 C26 C27 126.7(19)
C25 C26 H26A 105.6
C27 C26 H26A 105.6
C25 C26 H26B 105.6
C27 C26 H26B 105.6
H26A C26 H26B 106.1
C25 C26 H26C 107.4
C27A C26 H26C 107.4
C25 C26 H26D 107.4
C27A C26 H26D 107.4
H26C C26 H26D 107.0
C28 C27 C26 145(3)
C28 C27 H27A 100.6
C26 C27 H27A 100.6
C28 C27 H27B 100.6
C26 C27 H27B 100.6
H27A C27 H27B 104.3
C27 C28 H28A 109.5
C27 C28 H28B 109.5
H28A C28 H28B 109.5
C27 C28 H28C 109.5
H28A C28 H28C 109.5
H28B C28 H28C 109.5
C26 C27A C28A 116.0(11)
C26 C27A H27C 108.3
C28A C27A H27C 108.3
C26 C27A H27D 108.3
C28A C27A H27D 108.3
H27C C27A H27D 107.4
C27A C28A H28D 109.5
C27A C28A H28E 109.5
H28D C28A H28E 109.5
C27A C28A H28F 109.5
H28D C28A H28F 109.5
H28E C28A H28F 109.5
N6 C29 C30A 115.9(6)
N6 C29 C30B 116.1(6)
N6 C29 H29A 108.3
C30A C29 H29A 108.3
N6 C29 H29B 108.3
C30A C29 H29B 108.3
H29A C29 H29B 107.4
N6 C29 H29C 108.3
C30B C29 H29C 108.3
N6 C29 H29D 108.3
C30B C29 H29D 108.3
H29C C29 H29D 107.4
C29 C30A C31A 114.8(9)
C29 C30A C35A 109.9(8)
C31A C30A C35A 114.3(10)
C29 C30A H30A 105.7
C31A C30A H30A 105.7
C35A C30A H30A 105.7
C32A C31A C30A 114.3(11)
C32A C31A H31A 108.7
C30A C31A H31A 108.7
C32A C31A H31B 108.7
C30A C31A H31B 108.7
H31A C31A H31B 107.6
C31A C32A C33A 93.2(8)
C31A C32A H32A 113.1
C33A C32A H32A 113.1
C31A C32A H32B 113.1
C33A C32A H32B 113.1
H32A C32A H32B 110.5
C34A C33A C32A 100.0(13)
C34A C33A H33A 111.8
C32A C33A H33A 111.8
C34A C33A H33B 111.8
C32A C33A H33B 111.8
H33A C33A H33B 109.5
C33A C34A H34A 109.5
C33A C34A H34B 109.5
H34A C34A H34B 109.5
C33A C34A H34C 109.5
H34A C34A H34C 109.5
H34B C34A H34C 109.5
C36A C35A C30A 123.1(11)
C36A C35A H35A 106.6
C30A C35A H35A 106.6
C36A C35A H35B 106.6
C30A C35A H35B 106.6
H35A C35A H35B 106.5
C35A C36A H36A 109.5
C35A C36A H36B 109.5
H36A C36A H36B 109.5
C35A C36A H36C 109.5
H36A C36A H36C 109.5
H36B C36A H36C 109.5
C35B C30B C29 110.0(10)
C35B C30B C31B 111.4(12)
C29 C30B C31B 105.2(10)
C35B C30B H30B 110.0
C29 C30B H30B 110.0
C31B C30B H30B 110.0
C32B C31B C30B 118.0(14)
C32B C31B H31C 107.8
C30B C31B H31C 107.8
C32B C31B H31D 107.8
C30B C31B H31D 107.8
H31C C31B H31D 107.1
C31B C32B C33B 100.2(13)
C31B C32B H32C 111.7
C33B C32B H32C 111.7
C31B C32B H32D 111.7
C33B C32B H32D 111.7
H32C C32B H32D 109.5
C34B C33B C32B 96.4(16)
C34B C33B H33C 112.5
C32B C33B H33C 112.5
C34B C33B H33D 112.5
C32B C33B H33D 112.5
H33C C33B H33D 110.0
C33B C34B H34D 109.5
C33B C34B H34E 109.5
H34D C34B H34E 109.5
C33B C34B H34F 109.5
H34D C34B H34F 109.5
H34E C34B H34F 109.5
C36B C35B C30B 122.9(16)
C36B C35B H35C 106.6
C30B C35B H35C 106.6
C36B C35B H35D 106.6
C30B C35B H35D 106.6
H35C C35B H35D 106.6
C35B C36B H36D 109.5
C35B C36B H36E 109.5
H36D C36B H36E 109.5
C35B C36B H36F 109.5
H36D C36B H36F 109.5
H36E C36B H36F 109.5

loop_
_geom_bond_atom_site_label_1
_geom_bond_atom_site_label_2
_geom_bond_distance
F1 C13 1.361(5)
N1 C20 1.140(6)
C1 C18 1.396(6)
C1 C2 1.428(6)
C1 C6 1.436(6)
F2 C2 1.371(5)
N2 C19 1.153(6)
C2 C3 1.337(6)
N3 C16 1.150(6)
C3 C4 1.416(6)
C3 H3 0.9500
N4 C17 1.141(6)
C4 C7 1.377(6)
C4 C5 1.438(5)
N5 C7 1.369(5)
N5 C10 1.420(5)
N5 C21 1.458(5)
C5 C6 1.359(5)
C5 N6 1.417(5)
N6 C8 1.351(5)
N6 C29 1.466(5)
C6 H6 0.9500
C7 C8 1.441(5)
C8 C9 1.392(5)
C9 C14 1.411(5)
C9 C10 1.444(5)
C10 C11 1.352(5)
C11 C12 1.426(6)
C11 H11 0.9500
C12 C15 1.397(5)
C12 C13 1.444(6)
C13 C14 1.337(6)
C14 H14 0.9500
C15 C16 1.421(6)
C15 C17 1.434(6)
C18 C19 1.417(6)
C18 C20 1.441(6)
C21 C22 1.504(8)
C21 H21A 0.9900
C21 H21B 0.9900
C22 C23 1.505(9)
C22 C25 1.539(7)
C22 H22 1.0000
C23 C24 1.416(11)
C23 H23A 0.9900
C23 H23B 0.9900
C24 H24A 0.9800
C24 H24B 0.9800
C24 H24C 0.9800
C25 C26 1.466(10)
C25 H25A 0.9900
C25 H25B 0.9900
C26 C27A 1.514(11)
C26 C27 1.520(16)
C26 H26A 0.9900
C26 H26B 0.9900
C26 H26C 0.9900
C26 H26D 0.9900
C27 C28 1.505(9)
C27 H27A 0.9900
C27 H27B 0.9900
C28 H28A 0.9800
C28 H28B 0.9800
C28 H28C 0.9800
C27A C28A 1.560(13)
C27A H27C 0.9900
C27A H27D 0.9900
C28A H28D 0.9800
C28A H28E 0.9800
C28A H28F 0.9800
C29 C30A 1.4999(10)
C29 C30B 1.533(13)
C29 H29A 0.9900
C29 H29B 0.9900
C29 H29C 0.9900
C29 H29D 0.9900
C30A C31A 1.4999(10)
C30A C35A 1.5002(10)
C30A H30A 1.0000
C31A C32A 1.4997(10)
C31A H31A 0.9900
C31A H31B 0.9900
C32A C33A 1.5002(10)
C32A H32A 0.9900
C32A H32B 0.9900
C33A C34A 1.5001(11)
C33A H33A 0.9900
C33A H33B 0.9900
C34A H34A 0.9800
C34A H34B 0.9800
C34A H34C 0.9800
C35A C36A 1.4999(10)
C35A H35A 0.9900
C35A H35B 0.9900
C36A H36A 0.9800
C36A H36B 0.9800
C36A H36C 0.9800
C30B C35B 1.515(14)
C30B C31B 1.584(13)
C30B H30B 1.0000
C31B C32B 1.491(17)
C31B H31C 0.9900
C31B H31D 0.9900
C32B C33B 1.561(16)
C32B H32C 0.9900
C32B H32D 0.9900
C33B C34B 1.534(17)
C33B H33C 0.9900
C33B H33D 0.9900
C34B H34D 0.9800
C34B H34E 0.9800
C34B H34F 0.9800
C35B C36B 1.393(16)
C35B H35C 0.9900
C35B H35D 0.9900
C36B H36D 0.9800
C36B H36E 0.9800
C36B H36F 0.9800
